data_1542143
loop_
_publ_author_name
'Naray-Szabo, S.'

_publ_section_title
;
 Der Strukturtyp des Perowskits (Ca Ti O3)
;
_journal_name_full Naturwissenschaften
_journal_page_first 202
_journal_page_last 203
_journal_volume 31
_journal_year 1943
_chemical_formula_sum 'Ca O3 Ti'
_chemical_name_systematic 'Ca (Ti O3)'
_space_group_IT_number 11
_symmetry_space_group_name_Hall '-P 2yb'
_symmetry_space_group_name_H-M 'P 1 21/m 1'
_cell_angle_alpha 90
_cell_angle_beta 90
_cell_angle_gamma 90
_cell_formula_units_Z 8
_cell_length_a 7.6
_cell_length_b 7.6
_cell_length_c 7.6
_cell_volume 438.976
_citation_journal_id_ASTM NATWAY
_cod_data_source_file Naray-Szabo_NATWAY_1943_1157.cif
_cod_data_source_block Ca1O3Ti1
_cod_original_formula_sum 'Ca1 O3 Ti1'
_cod_database_code 1542143

loop_
_symmetry_equiv_pos_as_xyz
x,y,z
-x,y+1/2,-z
-x,-y,-z
x,-y-1/2,z

loop_
_atom_site_label
_atom_site_type_symbol
_atom_site_fract_x
_atom_site_fract_y
_atom_site_fract_z
_atom_site_occupancy
_atom_site_U_iso_or_equiv
Ca2 Ca+2 0.25 0.25 0.75 1 0.0
O1 O-2 0 0.25 0.93 1 0.0
O5 O-2 0.54 0.53 0.25 1 0.0
Ti3 Ti+4 0 0 0.5 1 0.0
Ca4 Ca+2 0.75 0.25 0.75 1 0.0
Ti4 Ti+4 0.5 0 0.5 1 0.0
Ti2 Ti+4 0.5 0 0 1 0.0
Ca3 Ca+2 0.75 0.25 0.25 1 0.0
O4 O-2 0.25 0.5 0.455 1 0.0
Ca1 Ca+2 0.25 0.25 0.25 1 0.0
O7 O-2 0.25 0.5 0.045 1 0.0
O2 O-2 0.98 0.455 0.25 1 0.0
O3 O-2 0 0.25 0.57 1 0.0
O6 O-2 0.5 0.25 0.07 1 0.0
Ti1 Ti+4 0 0 0 1 0.0
O8 O-2 0.5 0.25 0.435 1 0.0
